data_2226078
loop_
_publ_author_name
'Ravichandran, K.'
'Ramesh, P.'
'Sakthivel, P.'
'Ponnuswamy, S.'
'Ponnuswamy, M. N.'

_publ_section_title
;
 1-Formyl-<i>t</i>-3,<i>t</i>-5-dimethyl-<i>r</i>-2,<i>c</i>-6-diphenylpiperidin-4-one
;
_journal_coeditor_code CI5087
_journal_issue 6
_journal_name_full 'Acta Crystallographica Section E'
_journal_page_first o1505
_journal_paper_doi 10.1107/S1600536810018490
_journal_volume 66
_journal_year 2010
_chemical_formula_iupac 'C20 H21 N O2'
_chemical_formula_moiety 'C20 H21 N O2'
_chemical_formula_sum 'C20 H21 N O2'
_chemical_formula_weight 307.38
_chemical_name_systematic 1-Formyl-<i>t</i>-3,<i>t</i>-5-dimethyl-<i>r</i>-2,<i>c</i>-6-diphenylpiperidin-4-one
_space_group_IT_number 61
_symmetry_cell_setting orthorhombic
_symmetry_space_group_name_Hall '-P 2ac 2ab'
_symmetry_space_group_name_H-M 'P b c a'
_atom_sites_solution_hydrogens geom
_atom_sites_solution_primary direct
_atom_sites_solution_secondary difmap
_audit_creation_method SHELXL-97
_cell_angle_alpha 90.00
_cell_angle_beta 90.00
_cell_angle_gamma 90.00
_cell_formula_units_Z 8
_cell_length_a 7.4303(4)
_cell_length_b 15.3567(6)
_cell_length_c 29.6732(13)
_cell_measurement_reflns_used 1246
_cell_measurement_temperature 292(2)
_cell_measurement_theta_max 28.44
_cell_measurement_theta_min 1.37
_cell_volume 3385.9(3)
_computing_cell_refinement 'SAINT (Bruker, 2008)'
_computing_data_collection 'APEX2 (Bruker, 2008)'
_computing_data_reduction 'SAINT (Bruker, 2008)'
_computing_molecular_graphics 'ORTEP-3 (Farrugia, 1997)'
_computing_publication_material 'SHELXL97 (Sheldrick, 2008) and PLATON (Spek, 2009)'
_computing_structure_refinement 'SHELXL97 (Sheldrick, 2008)'
_computing_structure_solution 'SHELXS97 (Sheldrick, 2008)'
_diffrn_ambient_temperature 292(2)
_diffrn_measured_fraction_theta_full 0.986
_diffrn_measured_fraction_theta_max 0.986
_diffrn_measurement_device_type 'Bruker SMART APEXII area-detector diffractometer'
_diffrn_measurement_method '\w and \f scans'
_diffrn_radiation_monochromator graphite
_diffrn_radiation_source 'fine-focus sealed tube'
_diffrn_radiation_type MoK\a
_diffrn_radiation_wavelength 0.71073
_diffrn_reflns_av_R_equivalents 0.0296
_diffrn_reflns_av_sigmaI/netI 0.0323
_diffrn_reflns_limit_h_max 6
_diffrn_reflns_limit_h_min -9
_diffrn_reflns_limit_k_max 18
_diffrn_reflns_limit_k_min -20
_diffrn_reflns_limit_l_max 38
_diffrn_reflns_limit_l_min -39
_diffrn_reflns_number 16882
_diffrn_reflns_theta_full 28.44
_diffrn_reflns_theta_max 28.44
_diffrn_reflns_theta_min 1.37
_diffrn_standards_number 0
_exptl_absorpt_coefficient_mu 0.077
_exptl_absorpt_correction_T_max 0.988
_exptl_absorpt_correction_T_min 0.983
_exptl_absorpt_correction_type multi-scan
_exptl_absorpt_process_details '(SADABS; Bruker, 2008)'
_exptl_crystal_colour Colourless
_exptl_crystal_density_diffrn 1.206
_exptl_crystal_density_method 'not measured'
_exptl_crystal_description Block
_exptl_crystal_F_000 1312
_exptl_crystal_size_max 0.22
_exptl_crystal_size_mid 0.19
_exptl_crystal_size_min 0.16
_refine_diff_density_max 0.371
_refine_diff_density_min -0.225
_refine_ls_extinction_method none
_refine_ls_goodness_of_fit_ref 1.015
_refine_ls_hydrogen_treatment mixed
_refine_ls_matrix_type full
_refine_ls_number_parameters 213
_refine_ls_number_reflns 4198
_refine_ls_number_restraints 25
_refine_ls_restrained_S_all 1.104
_refine_ls_R_factor_all 0.1239
_refine_ls_R_factor_gt 0.0585
_refine_ls_shift/su_max 0.001
_refine_ls_shift/su_mean 0.000
_refine_ls_structure_factor_coef Fsqd
_refine_ls_weighting_details 'calc w=1/[\s^2^(Fo^2^)+(0.0741P)^2^+1.1948P] where P=(Fo^2^+2Fc^2^)/3'
_refine_ls_weighting_scheme calc
_refine_ls_wR_factor_gt 0.1541
_refine_ls_wR_factor_ref 0.1937
_reflns_number_gt 2097
_reflns_number_total 4198
_reflns_threshold_expression I>2\s(I)
_cod_data_source_file ci5087.cif
_cod_data_source_block I
_cod_depositor_comments
;
The following automatic conversions were performed:
'_symmetry_cell_setting' value 'Orthorhombic' changed to 'orthorhombic'
according to '/home/saulius/struct/CIF-dictionaries/cif_core.dic'
dictionary named 'cif_core.dic' version 2.4.1 from 2010-06-29.

Automatic conversion script
Id: cif_fix_enum 1527 2010-12-29 10:47:43Z saulius 
;
_cod_database_code 2226078
_cod_database_fobs_code 2226078

loop_
_symmetry_equiv_pos_as_xyz
'x, y, z'
'-x+1/2, -y, z+1/2'
'x+1/2, -y+1/2, -z'
'-x, y+1/2, -z+1/2'
'-x, -y, -z'
'x-1/2, y, -z-1/2'
'-x-1/2, y-1/2, z'
'x, -y-1/2, z-1/2'

loop_
_atom_site_type_symbol
_atom_site_label
_atom_site_fract_x
_atom_site_fract_y
_atom_site_fract_z
_atom_site_U_iso_or_equiv
_atom_site_adp_type
_atom_site_calc_flag
_atom_site_refinement_flags
_atom_site_occupancy
_atom_site_disorder_assembly
_atom_site_disorder_group
O O1 0.0192(4) 0.2060(2) 0.13459(14) 0.1697(16) Uani d U 1 . .
O O2 0.6395(3) 0.38855(13) 0.21978(6) 0.0841(6) Uani d . 1 . .
N N1 0.2046(3) 0.31856(13) 0.14813(8) 0.0690(6) Uani d . 1 . .
C C2 0.3721(3) 0.27494(15) 0.13546(9) 0.0645(7) Uani d . 1 . .
H H2 0.3426 0.2132 0.1317 0.077 Uiso calc R 1 . .
C C3 0.5024(3) 0.28034(15) 0.17521(8) 0.0565(6) Uani d . 1 . .
H H3 0.6204 0.2596 0.1651 0.068 Uiso calc R 1 . .
C C4 0.5235(3) 0.37170(15) 0.19238(8) 0.0563(6) Uani d . 1 . .
C C5 0.3986(3) 0.44063(14) 0.17429(8) 0.0535(6) Uani d . 1 . .
H H5 0.4444 0.4570 0.1445 0.064 Uiso calc R 1 . .
C C6 0.2059(3) 0.40703(16) 0.16730(8) 0.0586(6) Uani d . 1 . .
H H6 0.1498 0.4034 0.1971 0.070 Uiso calc R 1 . .
C C7 0.0458(5) 0.2769(3) 0.14840(17) 0.1186(15) Uani d U 1 . .
C C8 0.4415(4) 0.30662(16) 0.09006(9) 0.0715(8) Uani d . 1 . .
C C9 0.3332(6) 0.2922(2) 0.05318(12) 0.1179(14) Uani d . 1 . .
H H9 0.2243 0.2632 0.0569 0.141 Uiso calc R 1 . .
C C10 0.3834(9) 0.3199(3) 0.01118(15) 0.1455(18) Uani d U 1 . .
H H10 0.3106 0.3078 -0.0135 0.175 Uiso calc R 1 . .
C C11 0.5382(9) 0.3649(3) 0.00538(13) 0.1369(17) Uani d U 1 . .
H H11 0.5679 0.3869 -0.0229 0.164 Uiso calc R 1 . .
C C12 0.6510(6) 0.3778(3) 0.04115(13) 0.1199(14) Uani d . 1 . .
H H12 0.7601 0.4065 0.0371 0.144 Uiso calc R 1 . .
C C13 0.6019(5) 0.3479(2) 0.08344(10) 0.0854(9) Uani d . 1 . .
H H13 0.6794 0.3560 0.1077 0.103 Uiso calc R 1 . .
C C14 0.4401(4) 0.22289(18) 0.21443(10) 0.0781(8) Uani d . 1 . .
H H14A 0.5236 0.2281 0.2390 0.117 Uiso calc R 1 . .
H H14B 0.4348 0.1633 0.2047 0.117 Uiso calc R 1 . .
H H14C 0.3229 0.2413 0.2242 0.117 Uiso calc R 1 . .
C C15 0.3989(4) 0.52323(17) 0.20290(10) 0.0779(8) Uani d . 1 . .
H H15A 0.3343 0.5128 0.2304 0.117 Uiso calc R 1 . .
H H15B 0.3418 0.5695 0.1865 0.117 Uiso calc R 1 . .
H H15C 0.5207 0.5393 0.2098 0.117 Uiso calc R 1 . .
C C16 0.0934(3) 0.46917(17) 0.13948(9) 0.0627(6) Uani d . 1 . .
C C17 -0.0611(4) 0.50498(19) 0.15754(11) 0.0781(8) Uani d . 1 . .
H H17 -0.0950 0.4895 0.1866 0.094 Uiso calc R 1 . .
C C18 -0.1656(4) 0.5623(2) 0.13407(17) 0.1041(12) Uani d . 1 . .
H H18 -0.2686 0.5855 0.1472 0.125 Uiso calc R 1 . .
C C19 -0.1192(6) 0.5849(2) 0.09201(18) 0.1146(14) Uani d . 1 . .
H H19 -0.1902 0.6241 0.0760 0.138 Uiso calc R 1 . .
C C20 0.0328(6) 0.5506(2) 0.07227(12) 0.1109(12) Uani d . 1 . .
H H20 0.0638 0.5662 0.0430 0.133 Uiso calc R 1 . .
C C21 0.1400(5) 0.4924(2) 0.09632(10) 0.0881(9) Uani d . 1 . .
H H21 0.2432 0.4694 0.0832 0.106 Uiso calc R 1 . .
H H7 -0.076(5) 0.287(2) 0.1562(11) 0.106 Uiso d . 1 . .

loop_
_atom_site_aniso_label
_atom_site_aniso_U_11
_atom_site_aniso_U_22
_atom_site_aniso_U_33
_atom_site_aniso_U_12
_atom_site_aniso_U_13
_atom_site_aniso_U_23
O1 0.113(2) 0.099(2) 0.298(4) -0.0455(18) -0.089(2) 0.053(2)
O2 0.0795(13) 0.0781(13) 0.0947(14) -0.0123(10) -0.0379(11) -0.0045(10)
N1 0.0443(11) 0.0572(12) 0.1055(16) -0.0146(10) -0.0220(11) 0.0253(11)
C2 0.0677(16) 0.0427(12) 0.0832(17) -0.0081(12) -0.0297(13) 0.0010(12)
C3 0.0484(12) 0.0515(13) 0.0695(14) -0.0012(11) -0.0139(11) 0.0017(11)
C4 0.0486(12) 0.0571(14) 0.0631(14) -0.0099(11) -0.0099(11) 0.0045(11)
C5 0.0527(12) 0.0480(12) 0.0597(13) -0.0046(10) 0.0025(10) 0.0044(10)
C6 0.0474(12) 0.0678(15) 0.0606(13) 0.0004(11) 0.0032(10) 0.0163(12)
C7 0.085(2) 0.078(2) 0.193(4) -0.038(2) -0.057(3) 0.057(2)
C8 0.096(2) 0.0484(13) 0.0705(17) 0.0024(14) -0.0257(15) -0.0083(12)
C9 0.172(4) 0.095(2) 0.087(2) -0.018(2) -0.062(2) 0.0030(19)
C10 0.222(5) 0.127(4) 0.087(3) -0.001(4) -0.060(3) -0.003(2)
C11 0.222(5) 0.120(3) 0.069(2) 0.018(3) 0.006(3) -0.008(2)
C12 0.153(4) 0.123(3) 0.083(2) -0.004(3) 0.030(3) -0.015(2)
C13 0.101(2) 0.089(2) 0.0661(17) -0.0029(19) 0.0057(16) -0.0164(15)
C14 0.0777(18) 0.0679(17) 0.0887(19) -0.0093(14) -0.0188(15) 0.0189(14)
C15 0.094(2) 0.0595(16) 0.0801(18) 0.0007(15) 0.0063(16) -0.0074(14)
C16 0.0525(13) 0.0661(15) 0.0696(15) 0.0061(12) -0.0013(11) 0.0106(12)
C17 0.0534(15) 0.0730(18) 0.108(2) 0.0041(14) 0.0022(15) 0.0017(16)
C18 0.0604(18) 0.070(2) 0.182(4) 0.0121(16) -0.019(2) 0.005(2)
C19 0.095(3) 0.075(2) 0.174(4) 0.011(2) -0.054(3) 0.029(3)
C20 0.137(3) 0.098(3) 0.097(2) 0.008(3) -0.023(2) 0.037(2)
C21 0.097(2) 0.089(2) 0.0784(18) 0.0259(17) 0.0042(16) 0.0265(16)

loop_
_atom_type_symbol
_atom_type_description
_atom_type_scat_dispersion_real
_atom_type_scat_dispersion_imag
_atom_type_scat_source
C C 0.0033 0.0016 'International Tables Vol C Tables 4.2.6.8 and 6.1.1.4'
H H 0.0000 0.0000 'International Tables Vol C Tables 4.2.6.8 and 6.1.1.4'
N N 0.0061 0.0033 'International Tables Vol C Tables 4.2.6.8 and 6.1.1.4'
O O 0.0106 0.0060 'International Tables Vol C Tables 4.2.6.8 and 6.1.1.4'

loop_
_geom_angle_atom_site_label_1
_geom_angle_atom_site_label_2
_geom_angle_atom_site_label_3
_geom_angle_site_symmetry_1
_geom_angle_site_symmetry_3
_geom_angle
_geom_angle_publ_flag
C7 N1 C2 . . 122.1(3) ?
C7 N1 C6 . . 116.3(3) ?
C2 N1 C6 . . 121.11(17) ?
N1 C2 C8 . . 111.7(2) ?
N1 C2 C3 . . 108.4(2) ?
C8 C2 C3 . . 116.8(2) ?
N1 C2 H2 . . 106.4 ?
C8 C2 H2 . . 106.4 ?
C3 C2 H2 . . 106.4 ?
C4 C3 C2 . . 112.28(19) ?
C4 C3 C14 . . 108.2(2) ?
C2 C3 C14 . . 111.3(2) ?
C4 C3 H3 . . 108.3 ?
C2 C3 H3 . . 108.3 ?
C14 C3 H3 . . 108.3 ?
O2 C4 C3 . . 120.1(2) ?
O2 C4 C5 . . 121.8(2) ?
C3 C4 C5 . . 118.12(19) ?
C4 C5 C15 . . 112.6(2) ?
C4 C5 C6 . . 112.73(18) ?
C15 C5 C6 . . 110.8(2) ?
C4 C5 H5 . . 106.7 ?
C15 C5 H5 . . 106.7 ?
C6 C5 H5 . . 106.7 ?
N1 C6 C16 . . 111.6(2) ?
N1 C6 C5 . . 111.58(19) ?
C16 C6 C5 . . 112.11(19) ?
N1 C6 H6 . . 107.1 ?
C16 C6 H6 . . 107.1 ?
C5 C6 H6 . . 107.1 ?
O1 C7 N1 . . 125.8(5) ?
O1 C7 H7 . . 94(2) ?
N1 C7 H7 . . 140(2) ?
C13 C8 C9 . . 118.1(3) ?
C13 C8 C2 . . 124.9(2) ?
C9 C8 C2 . . 117.0(3) ?
C10 C9 C8 . . 121.0(4) ?
C10 C9 H9 . . 119.5 ?
C8 C9 H9 . . 119.5 ?
C11 C10 C9 . . 120.4(4) ?
C11 C10 H10 . . 119.8 ?
C9 C10 H10 . . 119.8 ?
C10 C11 C12 . . 119.8(4) ?
C10 C11 H11 . . 120.1 ?
C12 C11 H11 . . 120.1 ?
C11 C12 C13 . . 119.6(4) ?
C11 C12 H12 . . 120.2 ?
C13 C12 H12 . . 120.2 ?
C8 C13 C12 . . 121.0(3) ?
C8 C13 H13 . . 119.5 ?
C12 C13 H13 . . 119.5 ?
C3 C14 H14A . . 109.5 ?
C3 C14 H14B . . 109.5 ?
H14A C14 H14B . . 109.5 ?
C3 C14 H14C . . 109.5 ?
H14A C14 H14C . . 109.5 ?
H14B C14 H14C . . 109.5 ?
C5 C15 H15A . . 109.5 ?
C5 C15 H15B . . 109.5 ?
H15A C15 H15B . . 109.5 ?
C5 C15 H15C . . 109.5 ?
H15A C15 H15C . . 109.5 ?
H15B C15 H15C . . 109.5 ?
C21 C16 C17 . . 117.9(3) ?
C21 C16 C6 . . 122.2(2) ?
C17 C16 C6 . . 119.9(2) ?
C18 C17 C16 . . 122.1(3) ?
C18 C17 H17 . . 118.9 ?
C16 C17 H17 . . 118.9 ?
C19 C18 C17 . . 119.7(3) ?
C19 C18 H18 . . 120.1 ?
C17 C18 H18 . . 120.1 ?
C18 C19 C20 . . 120.5(3) ?
C18 C19 H19 . . 119.8 ?
C20 C19 H19 . . 119.8 ?
C19 C20 C21 . . 119.8(3) ?
C19 C20 H20 . . 120.1 ?
C21 C20 H20 . . 120.1 ?
C16 C21 C20 . . 120.0(3) ?
C16 C21 H21 . . 120.0 ?
C20 C21 H21 . . 120.0 ?

loop_
_geom_bond_atom_site_label_1
_geom_bond_atom_site_label_2
_geom_bond_site_symmetry_2
_geom_bond_distance
_geom_bond_publ_flag
O1 C7 . 1.180(5) ?
O2 C4 . 1.213(3) ?
N1 C7 . 1.342(4) ?
N1 C2 . 1.462(3) ?
N1 C6 . 1.473(3) ?
C2 C8 . 1.522(4) ?
C2 C3 . 1.528(3) ?
C2 H2 . 0.98 ?
C3 C4 . 1.501(3) ?
C3 C14 . 1.532(3) ?
C3 H3 . 0.98 ?
C4 C5 . 1.507(3) ?
C5 C15 . 1.526(3) ?
C5 C6 . 1.536(3) ?
C5 H5 . 0.98 ?
C6 C16 . 1.513(3) ?
C6 H6 . 0.98 ?
C7 H7 . 0.95(4) ?
C8 C13 . 1.363(4) ?
C8 C9 . 1.376(4) ?
C9 C10 . 1.369(6) ?
C9 H9 . 0.93 ?
C10 C11 . 1.353(7) ?
C10 H10 . 0.93 ?
C11 C12 . 1.367(6) ?
C11 H11 . 0.93 ?
C12 C13 . 1.385(4) ?
C12 H12 . 0.93 ?
C13 H13 . 0.93 ?
C14 H14A . 0.96 ?
C14 H14B . 0.96 ?
C14 H14C . 0.96 ?
C15 H15A . 0.96 ?
C15 H15B . 0.96 ?
C15 H15C . 0.96 ?
C16 C21 . 1.374(4) ?
C16 C17 . 1.381(4) ?
C17 C18 . 1.365(4) ?
C17 H17 . 0.93 ?
C18 C19 . 1.341(5) ?
C18 H18 . 0.93 ?
C19 C20 . 1.378(5) ?
C19 H19 . 0.93 ?
C20 C21 . 1.393(4) ?
C20 H20 . 0.93 ?
C21 H21 . 0.93 ?

loop_
_geom_hbond_atom_site_label_D
_geom_hbond_atom_site_label_H
_geom_hbond_atom_site_label_A
_geom_hbond_site_symmetry_A
_geom_hbond_distance_DH
_geom_hbond_distance_HA
_geom_hbond_distance_DA
_geom_hbond_angle_DHA
C6 H6 O2 6_556 0.98 2.48 3.398(3) 156

loop_
_geom_torsion_atom_site_label_1
_geom_torsion_atom_site_label_2
_geom_torsion_atom_site_label_3
_geom_torsion_atom_site_label_4
_geom_torsion_site_symmetry_1
_geom_torsion_site_symmetry_2
_geom_torsion_site_symmetry_3
_geom_torsion_site_symmetry_4
_geom_torsion
_geom_torsion_publ_flag
C7 N1 C2 C8 . . . . 109.2(3) ?
C6 N1 C2 C8 . . . . -79.4(3) ?
C7 N1 C2 C3 . . . . -120.7(3) ?
C6 N1 C2 C3 . . . . 50.6(3) ?
N1 C2 C3 C4 . . . . -51.5(3) ?
C8 C2 C3 C4 . . . . 75.6(3) ?
N1 C2 C3 C14 . . . . 69.9(2) ?
C8 C2 C3 C14 . . . . -162.9(2) ?
C2 C3 C4 O2 . . . . -170.3(2) ?
C14 C3 C4 O2 . . . . 66.4(3) ?
C2 C3 C4 C5 . . . . 9.2(3) ?
C14 C3 C4 C5 . . . . -114.1(2) ?
O2 C4 C5 C15 . . . . -16.0(3) ?
C3 C4 C5 C15 . . . . 164.5(2) ?
O2 C4 C5 C6 . . . . -142.4(2) ?
C3 C4 C5 C6 . . . . 38.2(3) ?
C7 N1 C6 C16 . . . . -65.6(3) ?
C2 N1 C6 C16 . . . . 122.6(2) ?
C7 N1 C6 C5 . . . . 168.1(3) ?
C2 N1 C6 C5 . . . . -3.7(3) ?
C4 C5 C6 N1 . . . . -40.9(3) ?
C15 C5 C6 N1 . . . . -168.1(2) ?
C4 C5 C6 C16 . . . . -166.8(2) ?
C15 C5 C6 C16 . . . . 65.9(3) ?
C2 N1 C7 O1 . . . . -8.2(6) ?
C6 N1 C7 O1 . . . . -179.9(4) ?
N1 C2 C8 C13 . . . . 117.9(3) ?
C3 C2 C8 C13 . . . . -7.7(4) ?
N1 C2 C8 C9 . . . . -62.1(3) ?
C3 C2 C8 C9 . . . . 172.3(3) ?
C13 C8 C9 C10 . . . . -1.2(5) ?
C2 C8 C9 C10 . . . . 178.8(4) ?
C8 C9 C10 C11 . . . . -2.3(7) ?
C9 C10 C11 C12 . . . . 4.3(8) ?
C10 C11 C12 C13 . . . . -2.7(7) ?
C9 C8 C13 C12 . . . . 2.7(5) ?
C2 C8 C13 C12 . . . . -177.3(3) ?
C11 C12 C13 C8 . . . . -0.8(6) ?
N1 C6 C16 C21 . . . . -66.4(3) ?
C5 C6 C16 C21 . . . . 59.5(3) ?
N1 C6 C16 C17 . . . . 114.1(3) ?
C5 C6 C16 C17 . . . . -120.0(3) ?
C21 C16 C17 C18 . . . . -0.5(4) ?
C6 C16 C17 C18 . . . . 179.0(3) ?
C16 C17 C18 C19 . . . . 0.3(5) ?
C17 C18 C19 C20 . . . . 0.2(6) ?
C18 C19 C20 C21 . . . . -0.5(6) ?
C17 C16 C21 C20 . . . . 0.1(5) ?
C6 C16 C21 C20 . . . . -179.4(3) ?
C19 C20 C21 C16 . . . . 0.4(5) ?
